data_1539652
loop_
_publ_author_name
'Belokoneva, E.L.'
'Leonyuk, L.I.'
'Urusov, V.S.'
'Leonyuk, N.I.'

_publ_section_title
;
 Synthesis of (Sr0.45 Ca0.55)2 (Cu0.82 Bi0.18) O2.976 single crystals and
 structure of new phase
;
_journal_name_full 'Sverkhprovodimest: Fizika, Khimiya, Tekhnika'
_journal_page_first 29
_journal_page_last 34
_journal_volume 2
_journal_year 1989
_chemical_formula_sum 'Bi0.18 Ca1.1 Cu0.82 O2.976 Sr0.9'
_chemical_name_systematic '(Sr0.45 Ca0.55)2 (Bi0.18 Cu0.82) O2.976'
_space_group_IT_number 71
_symmetry_space_group_name_Hall '-I 2 2'
_symmetry_space_group_name_H-M 'I m m m'
_cell_angle_alpha 90
_cell_angle_beta 90
_cell_angle_gamma 90
_cell_formula_units_Z 2
_cell_length_a 3.802
_cell_length_b 12.297
_cell_length_c 3.296
_cell_volume 154.099
_citation_journal_id_ASTM SFKTE6
_cod_data_source_file Belokoneva_SFKTE6_1989_1398.cif
_cod_data_source_block Bi0.18Ca1.1Cu0.82O2.976Sr0.9
_cod_original_cell_volume 154.0985
_cod_database_code 1539652

loop_
_symmetry_equiv_pos_as_xyz
x,y,z
-x,-y,z
x,-y,-z
-x,y,-z
-x,-y,-z
x,y,-z
-x,y,z
x,-y,z
x+1/2,y+1/2,z+1/2
-x+1/2,-y+1/2,z+1/2
x+1/2,-y+1/2,-z+1/2
-x+1/2,y+1/2,-z+1/2
-x+1/2,-y+1/2,-z+1/2
x+1/2,y+1/2,-z+1/2
-x+1/2,y+1/2,z+1/2
x+1/2,-y+1/2,z+1/2

loop_
_atom_site_label
_atom_site_type_symbol
_atom_site_fract_x
_atom_site_fract_y
_atom_site_fract_z
_atom_site_occupancy
_atom_site_U_iso_or_equiv
O1 O-2 0 0.3409 0.5 1 0.0
O2 O-2 0 0 0 1 0.0
Ca1 Ca+2 0 0.14994 0.5 0.55 0.0
Sr1 Sr+2 0 0.14994 0.5 0.45 0.0
Bi1 Bi+3 0 0.5 0.5 0.18 0.0
Cu1 Cu+1 0 0.5 0.5 0.82 0.0
